data_2231241
loop_
_publ_author_name
'Xu, Lan-Ping'
'Zhao, Wen-Na'
'Han, Lei'

_publ_section_title
;
 Bis(dimethylammonium)
 2,2'-(1,3,6,8-tetraoxo-2,7-diazapyrene-2,7-diyl)diacetate
;
_journal_coeditor_code OM2439
_journal_issue 8
_journal_name_full 'Acta Crystallographica Section E'
_journal_page_first o1971
_journal_paper_doi 10.1107/S1600536811026511
_journal_volume 67
_journal_year 2011
_chemical_formula_iupac '2C2 H8 N +, C18 H8 N2 O8 2-'
_chemical_formula_moiety '2(C2 H8 N +), C18 H8 N2 O8 2-'
_chemical_formula_sum 'C22 H24 N4 O8'
_chemical_formula_weight 472.45
_chemical_name_systematic
;
Bis(dimethylammonium) 2,2'-(1,3,6,8-tetraoxo-2,7-diazapyrene-2,7-diyl)diacetate
;
_space_group_IT_number 2
_symmetry_cell_setting triclinic
_symmetry_space_group_name_Hall '-P 1'
_symmetry_space_group_name_H-M 'P -1'
_atom_sites_solution_hydrogens geom
_atom_sites_solution_primary direct
_atom_sites_solution_secondary difmap
_audit_creation_method SHELXL-97
_cell_angle_alpha 92.361(9)
_cell_angle_beta 91.512(6)
_cell_angle_gamma 99.789(9)
_cell_formula_units_Z 1
_cell_length_a 4.812(3)
_cell_length_b 8.901(5)
_cell_length_c 12.640(7)
_cell_measurement_reflns_used 1620
_cell_measurement_temperature 298(2)
_cell_measurement_theta_max 27.49
_cell_measurement_theta_min 2.32
_cell_volume 532.7(5)
_computing_cell_refinement 'CrystalClear (Rigaku/MSC, 2008)'
_computing_data_collection 'CrystalClear (Rigaku/MSC, 2008)'
_computing_data_reduction 'CrystalClear (Rigaku/MSC, 2008)'
_computing_molecular_graphics 'SHELXTL (Sheldrick, 2008)'
_computing_publication_material 'SHELXL97 (Sheldrick, 2008)'
_computing_structure_refinement 'SHELXL97 (Sheldrick, 2008)'
_computing_structure_solution 'SHELXS97 (Sheldrick, 2008)'
_diffrn_ambient_temperature 298(2)
_diffrn_detector_area_resol_mean 28.57
_diffrn_measured_fraction_theta_full 0.948
_diffrn_measured_fraction_theta_max 0.936
_diffrn_measurement_device_type 'Rigaku Saturn724+'
_diffrn_measurement_method \w
_diffrn_radiation_monochromator Confocal
_diffrn_radiation_source 'fine-focus sealed tube'
_diffrn_radiation_type MoK\a
_diffrn_radiation_wavelength 0.71073
_diffrn_reflns_av_R_equivalents 0.0179
_diffrn_reflns_av_sigmaI/netI 0.0319
_diffrn_reflns_limit_h_max 6
_diffrn_reflns_limit_h_min -6
_diffrn_reflns_limit_k_max 11
_diffrn_reflns_limit_k_min -11
_diffrn_reflns_limit_l_max 16
_diffrn_reflns_limit_l_min -16
_diffrn_reflns_number 4207
_diffrn_reflns_theta_full 26.00
_diffrn_reflns_theta_max 27.49
_diffrn_reflns_theta_min 2.89
_diffrn_standards_decay_% 0
_diffrn_standards_interval_count 0
_diffrn_standards_interval_time 0
_diffrn_standards_number 2298
_exptl_absorpt_coefficient_mu 0.114
_exptl_absorpt_correction_T_max 0.983
_exptl_absorpt_correction_T_min 0.976
_exptl_absorpt_correction_type multi-scan
_exptl_absorpt_process_details '(CrystalClear; Rigaku/MSC, 2008)'
_exptl_crystal_colour colorless
_exptl_crystal_density_diffrn 1.473
_exptl_crystal_density_method 'not measured'
_exptl_crystal_description prism
_exptl_crystal_F_000 248
_exptl_crystal_size_max 0.2
_exptl_crystal_size_mid 0.2
_exptl_crystal_size_min 0.2
_refine_diff_density_max 0.504
_refine_diff_density_min -0.225
_refine_ls_extinction_method none
_refine_ls_goodness_of_fit_ref 1.039
_refine_ls_hydrogen_treatment refall
_refine_ls_matrix_type full
_refine_ls_number_parameters 202
_refine_ls_number_reflns 2298
_refine_ls_number_restraints 0
_refine_ls_restrained_S_all 1.039
_refine_ls_R_factor_all 0.0441
_refine_ls_R_factor_gt 0.0395
_refine_ls_shift/su_max 0.000
_refine_ls_shift/su_mean 0.000
_refine_ls_structure_factor_coef Fsqd
_refine_ls_weighting_details 'calc w=1/[\s^2^(Fo^2^)+(0.0690P)^2^+0.1260P] where P=(Fo^2^+2Fc^2^)/3'
_refine_ls_weighting_scheme calc
_refine_ls_wR_factor_gt 0.1102
_refine_ls_wR_factor_ref 0.1138
_reflns_number_gt 1969
_reflns_number_total 2298
_reflns_threshold_expression I>2sigma(I)
_cod_data_source_file om2439.cif
_cod_data_source_block I
_cod_database_code 2231241
_cod_database_fobs_code 2231241

loop_
_symmetry_equiv_pos_as_xyz
'x, y, z'
'-x, -y, -z'

loop_
_atom_site_type_symbol
_atom_site_label
_atom_site_fract_x
_atom_site_fract_y
_atom_site_fract_z
_atom_site_U_iso_or_equiv
_atom_site_adp_type
_atom_site_calc_flag
_atom_site_occupancy
_atom_site_symmetry_multiplicity
O O1 0.4577(2) 0.61234(11) 0.08100(7) 0.0248(3) Uani d 1 1
O O2 0.1971(2) 0.79037(11) 0.12376(7) 0.0252(3) Uani d 1 1
O O3 0.63240(19) 1.06673(10) 0.27584(7) 0.0179(2) Uani d 1 1
O O4 -0.2062(2) 1.40383(10) 0.63370(7) 0.0207(2) Uani d 1 1
N N1 0.4256(2) 0.83103(11) 0.32377(7) 0.0136(2) Uani d 1 1
N N2 -0.0973(3) 0.68928(13) -0.06090(8) 0.0204(3) Uani d 1 1
H H5 0.030(4) 0.711(2) 0.0042(15) 0.038(5) Uiso d 1 1
H H6 -0.248(5) 0.615(2) -0.0421(16) 0.046(6) Uiso d 1 1
C C1 0.3916(3) 0.71603(14) 0.14037(9) 0.0180(3) Uani d 1 1
C C2 0.5758(3) 0.75754(15) 0.24241(9) 0.0160(3) Uani d 1 1
H H1 0.736(4) 0.827(2) 0.2294(13) 0.029(4) Uiso d 1 1
H H2 0.634(3) 0.6701(19) 0.2725(12) 0.022(4) Uiso d 1 1
C C3 0.4599(2) 0.99015(14) 0.32887(9) 0.0136(3) Uani d 1 1
C C4 0.2780(3) 1.06025(13) 0.40288(9) 0.0130(3) Uani d 1 1
C C5 0.2994(3) 1.21692(14) 0.41186(9) 0.0151(3) Uani d 1 1
H H3 0.429(4) 1.2802(18) 0.3699(13) 0.023(4) Uiso d 1 1
C C6 0.1307(3) 1.28406(14) 0.48269(9) 0.0159(3) Uani d 1 1
H H4 0.150(3) 1.3937(19) 0.4859(12) 0.023(4) Uiso d 1 1
C C7 -0.0576(3) 1.19431(13) 0.54381(9) 0.0131(3) Uani d 1 1
C C8 -0.2309(3) 1.26571(14) 0.62007(9) 0.0147(3) Uani d 1 1
C C9 0.0849(2) 0.96643(13) 0.46443(8) 0.0121(3) Uani d 1 1
C C10 0.0565(3) 0.62531(17) -0.14666(11) 0.0257(3) Uani d 1 1
H H7 -0.077(4) 0.587(2) -0.2030(15) 0.034(5) Uiso d 1 1
H H8 0.156(4) 0.544(2) -0.1197(13) 0.030(4) Uiso d 1 1
H H9 0.190(4) 0.711(2) -0.1699(15) 0.042(5) Uiso d 1 1
C C11 -0.1980(4) 0.83071(19) -0.09026(12) 0.0301(3) Uani d 1 1
H H12 -0.038(4) 0.910(2) -0.1036(14) 0.033(5) Uiso d 1 1
H H11 -0.315(4) 0.804(2) -0.1546(17) 0.046(5) Uiso d 1 1
H H10 -0.309(4) 0.866(2) -0.0336(16) 0.042(5) Uiso d 1 1

loop_
_atom_site_aniso_label
_atom_site_aniso_U_11
_atom_site_aniso_U_22
_atom_site_aniso_U_33
_atom_site_aniso_U_12
_atom_site_aniso_U_13
_atom_site_aniso_U_23
O1 0.0250(5) 0.0264(5) 0.0221(5) 0.0038(4) 0.0058(4) -0.0082(4)
O2 0.0258(5) 0.0310(6) 0.0201(5) 0.0102(4) -0.0030(4) -0.0031(4)
O3 0.0183(5) 0.0194(5) 0.0164(4) 0.0034(4) 0.0055(3) 0.0028(3)
O4 0.0297(5) 0.0129(4) 0.0205(4) 0.0063(4) 0.0062(4) -0.0011(3)
N1 0.0163(5) 0.0152(5) 0.0102(5) 0.0054(4) 0.0016(4) -0.0011(4)
N2 0.0210(6) 0.0233(6) 0.0165(5) 0.0028(5) -0.0013(4) 0.0024(4)
C1 0.0181(6) 0.0202(6) 0.0150(6) 0.0012(5) 0.0045(5) -0.0003(4)
C2 0.0177(6) 0.0174(6) 0.0144(5) 0.0071(5) 0.0042(5) -0.0015(4)
C3 0.0144(6) 0.0165(6) 0.0103(5) 0.0043(5) -0.0016(4) 0.0008(4)
C4 0.0144(6) 0.0155(6) 0.0098(5) 0.0044(5) -0.0002(4) 0.0005(4)
C5 0.0161(6) 0.0153(6) 0.0137(5) 0.0018(5) 0.0018(4) 0.0028(4)
C6 0.0202(6) 0.0120(6) 0.0158(6) 0.0039(5) 0.0004(5) 0.0004(4)
C7 0.0153(6) 0.0139(6) 0.0108(5) 0.0045(5) -0.0005(4) 0.0000(4)
C8 0.0173(6) 0.0153(6) 0.0122(5) 0.0052(5) -0.0006(4) 0.0008(4)
C9 0.0134(6) 0.0130(6) 0.0101(5) 0.0033(5) -0.0015(4) 0.0005(4)
C10 0.0313(8) 0.0248(7) 0.0201(6) 0.0023(7) 0.0041(6) 0.0003(5)
C11 0.0319(8) 0.0319(8) 0.0293(7) 0.0117(7) 0.0000(6) 0.0078(6)

loop_
_atom_type_symbol
_atom_type_description
_atom_type_scat_dispersion_real
_atom_type_scat_dispersion_imag
_atom_type_scat_source
C C 0.0033 0.0016 'International Tables Vol C Tables 4.2.6.8 and 6.1.1.4'
H H 0.0000 0.0000 'International Tables Vol C Tables 4.2.6.8 and 6.1.1.4'
N N 0.0061 0.0033 'International Tables Vol C Tables 4.2.6.8 and 6.1.1.4'
O O 0.0106 0.0060 'International Tables Vol C Tables 4.2.6.8 and 6.1.1.4'

loop_
_geom_angle_atom_site_label_1
_geom_angle_atom_site_label_2
_geom_angle_atom_site_label_3
_geom_angle_site_symmetry_1
_geom_angle_site_symmetry_3
_geom_angle
C8 N1 C3 2_576 . 125.18(10)
C8 N1 C2 2_576 . 116.13(10)
C3 N1 C2 . . 118.08(10)
C10 N2 C11 . . 112.51(11)
C10 N2 H5 . . 108.9(11)
C11 N2 H5 . . 109.7(10)
C10 N2 H6 . . 109.1(13)
C11 N2 H6 . . 110.9(12)
H5 N2 H6 . . 105.5(16)
O2 C1 O1 . . 126.66(12)
O2 C1 C2 . . 117.51(11)
O1 C1 C2 . . 115.81(11)
N1 C2 C1 . . 111.40(10)
N1 C2 H1 . . 106.2(10)
C1 C2 H1 . . 110.7(11)
N1 C2 H2 . . 107.6(10)
C1 C2 H2 . . 112.6(10)
H1 C2 H2 . . 108.1(14)
O3 C3 N1 . . 121.18(11)
O3 C3 C4 . . 122.08(11)
N1 C3 C4 . . 116.74(11)
C5 C4 C9 . . 120.10(11)
C5 C4 C3 . . 119.99(11)
C9 C4 C3 . . 119.92(11)
C4 C5 C6 . . 120.29(12)
C4 C5 H3 . . 120.1(9)
C6 C5 H3 . . 119.6(9)
C7 C6 C5 . . 120.39(12)
C7 C6 H4 . . 121.9(9)
C5 C6 H4 . . 117.7(9)
C6 C7 C9 . 2_576 120.41(11)
C6 C7 C8 . . 120.22(11)
C9 C7 C8 2_576 . 119.36(11)
O4 C8 N1 . 2_576 120.54(11)
O4 C8 C7 . . 121.96(12)
N1 C8 C7 2_576 . 117.50(11)
C4 C9 C9 . 2_576 119.72(14)
C4 C9 C7 . 2_576 121.20(11)
C9 C9 C7 2_576 2_576 119.08(14)
N2 C10 H7 . . 107.9(11)
N2 C10 H8 . . 110.6(10)
H7 C10 H8 . . 111.8(14)
N2 C10 H9 . . 105.1(11)
H7 C10 H9 . . 110.1(15)
H8 C10 H9 . . 111.0(14)
N2 C11 H12 . . 110.3(11)
N2 C11 H11 . . 106.1(12)
H12 C11 H11 . . 110.3(15)
N2 C11 H10 . . 110.0(11)
H12 C11 H10 . . 109.6(15)
H11 C11 H10 . . 110.4(16)

loop_
_geom_bond_atom_site_label_1
_geom_bond_atom_site_label_2
_geom_bond_site_symmetry_2
_geom_bond_distance
O1 C1 . 1.2535(16)
O2 C1 . 1.2529(17)
O3 C3 . 1.2156(15)
O4 C8 . 1.2195(16)
N1 C8 2_576 1.3909(17)
N1 C3 . 1.3963(17)
N1 C2 . 1.4669(15)
N2 C10 . 1.4771(18)
N2 C11 . 1.4811(19)
N2 H5 . 1.006(19)
N2 H6 . 0.94(2)
C1 C2 . 1.5410(18)
C2 H1 . 0.924(18)
C2 H2 . 0.961(16)
C3 C4 . 1.4872(16)
C4 C5 . 1.3804(19)
C4 C9 . 1.4119(18)
C5 C6 . 1.4061(17)
C5 H3 . 0.954(18)
C6 C7 . 1.3775(19)
C6 H4 . 0.963(16)
C7 C9 2_576 1.4135(18)
C7 C8 . 1.4834(16)
C8 N1 2_576 1.3909(17)
C9 C9 2_576 1.412(2)
C9 C7 2_576 1.4135(18)
C10 H7 . 0.958(19)
C10 H8 . 0.999(18)
C10 H9 . 0.97(2)
C11 H12 . 0.977(19)
C11 H11 . 0.98(2)
C11 H10 . 0.98(2)

loop_
_geom_hbond_atom_site_label_D
_geom_hbond_atom_site_label_H
_geom_hbond_atom_site_label_A
_geom_hbond_site_symmetry_A
_geom_hbond_distance_DH
_geom_hbond_distance_HA
_geom_hbond_distance_DA
_geom_hbond_angle_DHA
N2 H5 O2 . 1.006(19) 1.76(2) 2.7358(18) 163.5(16)
N2 H6 O1 1_455 0.94(2) 2.13(2) 2.8419(18) 131.8(17)
N2 H6 O1 2_565 0.94(2) 2.13(2) 2.935(2) 142.9(17)

loop_
_geom_torsion_atom_site_label_1
_geom_torsion_atom_site_label_2
_geom_torsion_atom_site_label_3
_geom_torsion_atom_site_label_4
_geom_torsion_site_symmetry_1
_geom_torsion_site_symmetry_4
_geom_torsion
C8 N1 C2 C1 2_576 . 79.11(13)
C3 N1 C2 C1 . . -92.46(13)
O2 C1 C2 N1 . . 23.91(16)
O1 C1 C2 N1 . . -157.63(11)
C8 N1 C3 O3 2_576 . -178.82(10)
C2 N1 C3 O3 . . -8.08(17)
C8 N1 C3 C4 2_576 . 1.85(17)
C2 N1 C3 C4 . . 172.59(9)
O3 C3 C4 C5 . . 0.90(18)
N1 C3 C4 C5 . . -179.78(10)
O3 C3 C4 C9 . . -178.65(10)
N1 C3 C4 C9 . . 0.67(17)
C9 C4 C5 C6 . . 0.38(19)
C3 C4 C5 C6 . . -179.17(10)
C4 C5 C6 C7 . . 0.01(19)
C5 C6 C7 C9 . 2_576 -0.44(19)
C5 C6 C7 C8 . . 178.71(10)
C6 C7 C8 O4 . . -2.53(19)
C9 C7 C8 O4 2_576 . 176.63(11)
C6 C7 C8 N1 . 2_576 177.33(10)
C9 C7 C8 N1 2_576 2_576 -3.50(17)
C5 C4 C9 C9 . 2_576 -0.3(2)
C3 C4 C9 C9 . 2_576 179.21(12)
C5 C4 C9 C7 . 2_576 179.58(10)
C3 C4 C9 C7 . 2_576 -0.87(18)
